data_4038221
loop_
_publ_author_name
'Liu, Renzhi'
'Yang, Min'
'Xie, Wenlin'
'Dong, Wenbi'
'Zhou, Hongwei'
'Yadav, Sarita'
'Potkin, Vladimir Ivanovich'
'Qiu, Guanyinsheng'

_publ_section_title
;
 Synthesis of 3-Hydroxyisoindolin-1-ones Through 1, 4-Dioxane-Mediated
 Hydroxylhydrative aza-Cyclization of 2-Alkynylbenzamide in Water.
;
_journal_name_full 'The Journal of organic chemistry'
_journal_paper_doi 10.1021/acs.joc.9b03466
_journal_year 2020
_chemical_formula_moiety 'C20 H15 N O4'
_chemical_formula_sum 'C20 H15 N O4'
_chemical_formula_weight 333.33
_space_group_crystal_system monoclinic
_space_group_IT_number 14
_space_group_name_Hall '-P 2yn'
_space_group_name_H-M_alt 'P 1 21/n 1'
_atom_sites_solution_hydrogens geom
_atom_sites_solution_primary dual
_audit_creation_date 2019-10-08
_audit_creation_method
;
Olex2 1.2
(compiled 2018.05.29 svn.r3508 for OlexSys, GUI svn.r5506)
;
_cell_angle_alpha 90
_cell_angle_beta 112.518(13)
_cell_angle_gamma 90
_cell_formula_units_Z 4
_cell_length_a 15.5395(16)
_cell_length_b 7.0403(7)
_cell_length_c 16.2326(18)
_cell_measurement_reflns_used 1909
_cell_measurement_temperature 298.15
_cell_measurement_theta_max 26.0910
_cell_measurement_theta_min 3.8380
_cell_volume 1640.5(3)
_computing_cell_refinement 'CrysAlisPro 1.171.39.46 (Rigaku OD, 2018)'
_computing_data_collection 'CrysAlisPro 1.171.39.46 (Rigaku OD, 2018)'
_computing_data_reduction 'CrysAlisPro 1.171.39.46 (Rigaku OD, 2018)'
_computing_molecular_graphics 'Olex2 (Dolomanov et al., 2009)'
_computing_publication_material 'Olex2 (Dolomanov et al., 2009)'
_computing_structure_refinement 'ShelXL (Sheldrick, 2015)'
_computing_structure_solution 'ShelXT (Sheldrick, 2015)'
_diffrn_ambient_temperature 298.15
_diffrn_detector 'CCD plate'
_diffrn_detector_area_resol_mean 16.0802
_diffrn_detector_type Eos
_diffrn_measured_fraction_theta_full 0.999
_diffrn_measured_fraction_theta_max 0.844
_diffrn_measurement_details
;
List of Runs (angles in degrees, time in seconds):

  # Type    Start    End  Width  t~exp~   \w     \q     \k     \f   Frames
--------------------------------------------------------------------------
  1  \w    -64.00 -33.00   1.00    1.48    --  -16.05 131.00-101.00   31
  2  \w    -25.00   1.00   1.00    1.48    --  -16.05 -57.00 -30.00   26
  3  \w     11.00  73.00   1.00    1.48    --   16.20  57.00-120.00   62
  4  \w    -50.00  51.00   1.00    1.48    --   16.20   0.00  90.00  101
;
_diffrn_measurement_device 'four-circle diffractometer'
_diffrn_measurement_device_type 'Xcalibur, Eos, Gemini'
_diffrn_measurement_method '\w scans'
_diffrn_orient_matrix_type 'CrysAlisPro convention (1999,Acta A55,543-557)'
_diffrn_orient_matrix_UB_11 -0.0252228000
_diffrn_orient_matrix_UB_12 0.0649290000
_diffrn_orient_matrix_UB_13 -0.0342140000
_diffrn_orient_matrix_UB_21 0.0008011000
_diffrn_orient_matrix_UB_22 -0.0662064000
_diffrn_orient_matrix_UB_23 -0.0325883000
_diffrn_orient_matrix_UB_31 -0.0424694000
_diffrn_orient_matrix_UB_32 -0.0396416000
_diffrn_orient_matrix_UB_33 -0.0013623000
_diffrn_radiation_monochromator graphite
_diffrn_radiation_probe x-ray
_diffrn_radiation_type MoK\a
_diffrn_radiation_wavelength 0.71073
_diffrn_reflns_av_R_equivalents 0.0219
_diffrn_reflns_av_unetI/netI 0.0394
_diffrn_reflns_Laue_measured_fraction_full 0.999
_diffrn_reflns_Laue_measured_fraction_max 0.844
_diffrn_reflns_limit_h_max 19
_diffrn_reflns_limit_h_min -19
_diffrn_reflns_limit_k_max 8
_diffrn_reflns_limit_k_min -9
_diffrn_reflns_limit_l_max 19
_diffrn_reflns_limit_l_min -20
_diffrn_reflns_number 7449
_diffrn_reflns_point_group_measured_fraction_full 0.999
_diffrn_reflns_point_group_measured_fraction_max 0.844
_diffrn_reflns_theta_full 25.242
_diffrn_reflns_theta_max 29.388
_diffrn_reflns_theta_min 2.838
_diffrn_source 'fine-focus sealed X-ray tube'
_diffrn_source_type 'Enhance (Mo) X-ray Source'
_exptl_absorpt_coefficient_mu 0.095
_exptl_absorpt_correction_T_max 1.00000
_exptl_absorpt_correction_T_min 0.81384
_exptl_absorpt_correction_type multi-scan
_exptl_absorpt_process_details
;
CrysAlisPro 1.171.39.46 (Rigaku Oxford Diffraction, 2018)
Empirical absorption correction using spherical harmonics,
 implemented in SCALE3 ABSPACK scaling algorithm.
;
_exptl_crystal_colour colourless
_exptl_crystal_colour_primary colourless
_exptl_crystal_density_diffrn 1.350
_exptl_crystal_description block
_exptl_crystal_F_000 696
_exptl_crystal_size_max 0.12
_exptl_crystal_size_mid 0.11
_exptl_crystal_size_min 0.1
_refine_diff_density_max 0.186
_refine_diff_density_min -0.156
_refine_diff_density_rms 0.035
_refine_ls_extinction_coef 0.0091(11)
_refine_ls_extinction_expression Fc^*^=kFc[1+0.001xFc^2^\l^3^/sin(2\q)]^-1/4^
_refine_ls_extinction_method 'SHELXL-2018/3 (Sheldrick 2018)'
_refine_ls_goodness_of_fit_ref 1.022
_refine_ls_hydrogen_treatment constr
_refine_ls_matrix_type full
_refine_ls_number_parameters 229
_refine_ls_number_reflns 3824
_refine_ls_number_restraints 0
_refine_ls_restrained_S_all 1.022
_refine_ls_R_factor_all 0.0982
_refine_ls_R_factor_gt 0.0507
_refine_ls_shift/su_max 0.001
_refine_ls_shift/su_mean 0.000
_refine_ls_structure_factor_coef Fsqd
_refine_ls_weighting_details 'w=1/[\s^2^(Fo^2^)+(0.0477P)^2^+0.3993P] where P=(Fo^2^+2Fc^2^)/3'
_refine_ls_weighting_scheme calc
_refine_ls_wR_factor_gt 0.1088
_refine_ls_wR_factor_ref 0.1323
_reflns_Friedel_coverage 0.000
_reflns_number_gt 2293
_reflns_number_total 3824
_reflns_threshold_expression 'I > 2\s(I)'
_cod_data_source_file jo9b03466_si_002.cif
_cod_data_source_block 20190625-1
_cod_database_code 4038221
_shelx_shelxl_version_number 2018/3
_chemical_oxdiff_formula 'C H O'
_shelx_space_group_comment
;
The symmetry employed for this shelxl refinement is uniquely defined
by the following loop, which should always be used as a source of
symmetry information in preference to the above space-group names.
They are only intended as comments.
;
_shelx_estimated_absorpt_t_max 0.991
_shelx_estimated_absorpt_t_min 0.989
_reflns_odcompleteness_completeness 99.75
_reflns_odcompleteness_iscentric 1
_reflns_odcompleteness_theta 26.32
_olex2_refinement_description
;
1. Fixed Uiso
 At 1.2 times of:
  All C(H) groups
 At 1.5 times of:
  All C(H,H,H) groups, All O(H) groups
2.a Aromatic/amide H refined with riding coordinates:
 C3(H3A), C4(H4), C6(H6), C7(H7), C8(H8), C9(H9), C16(H16), C17(H17), C18(H18),
  C19(H19), C20(H20)
2.b Idealised Me refined as rotating group:
 C13(H13A,H13B,H13C)
2.c Idealised tetrahedral OH refined as rotating group:
 O3(H3)
;
_olex2_submission_special_instructions 'No special instructions were received'
_oxdiff_exptl_absorpt_empirical_details
;
Empirical correction (ABSPACK) includes:
- Absorption correction using spherical harmonics
- Frame scaling
;
_oxdiff_exptl_absorpt_empirical_full_max 1.166
_oxdiff_exptl_absorpt_empirical_full_min 0.773

loop_
_space_group_symop_operation_xyz
'x, y, z'
'-x+1/2, y+1/2, -z+1/2'
'-x, -y, -z'
'x-1/2, -y-1/2, z-1/2'

loop_
_atom_site_label
_atom_site_type_symbol
_atom_site_fract_x
_atom_site_fract_y
_atom_site_fract_z
_atom_site_U_iso_or_equiv
_atom_site_adp_type
_atom_site_occupancy
_atom_site_site_symmetry_order
_atom_site_calc_flag
_atom_site_refinement_flags_posn
_atom_site_refinement_flags_adp
_atom_site_refinement_flags_occupancy
_atom_site_disorder_assembly
_atom_site_disorder_group
O1 O 0.84363(10) 0.8157(2) 0.65099(9) 0.0558(4) Uani 1 1 d . . . . .
O2 O 0.76886(9) 0.4761(2) 0.68286(9) 0.0536(4) Uani 1 1 d . . . . .
O3 O 0.86669(9) 0.1929(2) 0.59691(10) 0.0537(4) Uani 1 1 d . . . . .
H3 H 0.834721 0.103413 0.600855 0.081 Uiso 1 1 calc GR . . . .
O4 O 0.69017(10) 0.1214(2) 0.52498(12) 0.0741(5) Uani 1 1 d . . . . .
N1 N 0.82194(11) 0.4931(2) 0.63107(10) 0.0430(4) Uani 1 1 d . . . . .
C1 C 0.84451(12) 0.6705(3) 0.61112(12) 0.0410(4) Uani 1 1 d . . . . .
C2 C 0.86709(12) 0.6420(3) 0.53175(12) 0.0408(4) Uani 1 1 d . . . . .
C3 C 0.90700(13) 0.7725(3) 0.49187(15) 0.0530(5) Uani 1 1 d . . . . .
H3A H 0.923613 0.893805 0.515261 0.064 Uiso 1 1 calc R . . . .
C4 C 0.92063(14) 0.7162(4) 0.41810(16) 0.0595(6) Uani 1 1 d . . . . .
H4 H 0.948525 0.799571 0.391354 0.071 Uiso 1 1 calc R . . . .
C5 C 0.89343(14) 0.5334(3) 0.38055(14) 0.0540(6) Uani 1 1 d . . . . .
C6 C 0.90413(18) 0.4768(4) 0.30180(17) 0.0770(8) Uani 1 1 d . . . . .
H6 H 0.931683 0.559584 0.274499 0.092 Uiso 1 1 calc R . . . .
C7 C 0.8749(2) 0.3032(5) 0.26494(18) 0.0873(9) Uani 1 1 d . . . . .
H7 H 0.881977 0.269711 0.212482 0.105 Uiso 1 1 calc R . . . .
C8 C 0.83414(18) 0.1740(4) 0.30506(16) 0.0771(8) Uani 1 1 d . . . . .
H8 H 0.813864 0.056333 0.278782 0.092 Uiso 1 1 calc R . . . .
C9 C 0.82422(15) 0.2204(3) 0.38220(14) 0.0581(6) Uani 1 1 d . . . . .
H9 H 0.798442 0.133086 0.409193 0.070 Uiso 1 1 calc R . . . .
C10 C 0.85280(12) 0.4003(3) 0.42166(13) 0.0453(5) Uani 1 1 d . . . . .
C11 C 0.84291(11) 0.4626(3) 0.49990(12) 0.0392(4) Uani 1 1 d . . . . .
C12 C 0.80981(12) 0.3505(3) 0.56218(12) 0.0419(4) Uani 1 1 d . . . . .
C13 C 0.82218(19) 0.4029(4) 0.76889(15) 0.0829(8) Uani 1 1 d . . . . .
H13A H 0.829421 0.268156 0.765029 0.124 Uiso 1 1 calc GR . . . .
H13B H 0.790784 0.428756 0.808377 0.124 Uiso 1 1 calc GR . . . .
H13C H 0.882397 0.462207 0.791436 0.124 Uiso 1 1 calc GR . . . .
C14 C 0.70677(13) 0.2878(3) 0.51924(13) 0.0466(5) Uani 1 1 d . . . . .
C15 C 0.63303(12) 0.4226(3) 0.46695(13) 0.0465(5) Uani 1 1 d . . . . .
C16 C 0.62024(14) 0.6012(4) 0.49509(15) 0.0596(6) Uani 1 1 d . . . . .
H16 H 0.661546 0.647241 0.549600 0.072 Uiso 1 1 calc R . . . .
C17 C 0.54627(16) 0.7121(4) 0.44257(18) 0.0745(7) Uani 1 1 d . . . . .
H17 H 0.536677 0.830874 0.462653 0.089 Uiso 1 1 calc R . . . .
C18 C 0.48743(17) 0.6480(5) 0.36155(19) 0.0808(8) Uani 1 1 d . . . . .
H18 H 0.437727 0.723125 0.326371 0.097 Uiso 1 1 calc R . . . .
C19 C 0.50089(18) 0.4747(5) 0.33178(17) 0.0856(9) Uani 1 1 d . . . . .
H19 H 0.461825 0.433779 0.275346 0.103 Uiso 1 1 calc R . . . .
C20 C 0.57191(16) 0.3598(4) 0.38462(15) 0.0677(7) Uani 1 1 d . . . . .
H20 H 0.578959 0.238917 0.364933 0.081 Uiso 1 1 calc R . . . .

loop_
_atom_site_aniso_label
_atom_site_aniso_U_11
_atom_site_aniso_U_22
_atom_site_aniso_U_33
_atom_site_aniso_U_23
_atom_site_aniso_U_13
_atom_site_aniso_U_12
O1 0.0685(9) 0.0431(9) 0.0529(9) -0.0083(7) 0.0199(7) -0.0053(7)
O2 0.0616(8) 0.0609(10) 0.0456(8) 0.0032(7) 0.0287(7) -0.0011(7)
O3 0.0566(8) 0.0369(8) 0.0683(9) 0.0113(7) 0.0246(7) 0.0017(7)
O4 0.0665(10) 0.0482(10) 0.1003(13) 0.0041(9) 0.0239(9) -0.0164(8)
N1 0.0548(9) 0.0396(9) 0.0386(9) 0.0004(7) 0.0224(7) -0.0047(8)
C1 0.0401(9) 0.0382(11) 0.0406(10) 0.0035(9) 0.0108(8) -0.0001(9)
C2 0.0392(9) 0.0374(11) 0.0448(11) 0.0078(9) 0.0149(8) 0.0035(8)
C3 0.0505(11) 0.0422(12) 0.0690(14) 0.0112(11) 0.0259(11) -0.0020(10)
C4 0.0572(12) 0.0592(15) 0.0745(15) 0.0249(13) 0.0389(11) 0.0085(11)
C5 0.0504(11) 0.0665(15) 0.0511(12) 0.0183(11) 0.0262(10) 0.0206(11)
C6 0.0887(17) 0.092(2) 0.0689(17) 0.0230(16) 0.0505(15) 0.0311(17)
C7 0.110(2) 0.108(3) 0.0611(16) 0.0090(18) 0.0529(16) 0.041(2)
C8 0.0897(17) 0.084(2) 0.0602(16) -0.0086(15) 0.0314(14) 0.0204(16)
C9 0.0664(13) 0.0587(15) 0.0522(13) -0.0022(11) 0.0261(11) 0.0084(12)
C10 0.0446(10) 0.0469(12) 0.0456(11) 0.0059(10) 0.0186(9) 0.0109(9)
C11 0.0367(9) 0.0398(11) 0.0425(10) 0.0073(9) 0.0169(8) 0.0033(8)
C12 0.0476(10) 0.0350(10) 0.0444(11) 0.0024(9) 0.0192(8) 0.0004(9)
C13 0.1027(19) 0.098(2) 0.0519(14) 0.0220(15) 0.0341(14) -0.0015(17)
C14 0.0517(11) 0.0440(12) 0.0484(11) -0.0039(10) 0.0238(9) -0.0085(10)
C15 0.0429(10) 0.0544(13) 0.0451(11) -0.0007(10) 0.0200(9) -0.0092(10)
C16 0.0496(11) 0.0674(16) 0.0563(13) -0.0056(12) 0.0142(10) 0.0057(11)
C17 0.0611(14) 0.0798(19) 0.0781(17) 0.0043(15) 0.0215(13) 0.0149(14)
C18 0.0550(14) 0.099(2) 0.0762(19) 0.0249(18) 0.0111(13) 0.0035(15)
C19 0.0734(17) 0.103(2) 0.0562(16) 0.0094(17) -0.0017(13) -0.0211(17)
C20 0.0726(14) 0.0695(16) 0.0533(14) -0.0046(13) 0.0157(12) -0.0139(14)

loop_
_atom_type_symbol
_atom_type_description
_atom_type_scat_dispersion_real
_atom_type_scat_dispersion_imag
_atom_type_scat_source
C C 0.0033 0.0016 'International Tables Vol C Tables 4.2.6.8 and 6.1.1.4'
H H 0.0000 0.0000 'International Tables Vol C Tables 4.2.6.8 and 6.1.1.4'
N N 0.0061 0.0033 'International Tables Vol C Tables 4.2.6.8 and 6.1.1.4'
O O 0.0106 0.0060 'International Tables Vol C Tables 4.2.6.8 and 6.1.1.4'

loop_
_geom_angle_atom_site_label_1
_geom_angle_atom_site_label_2
_geom_angle_atom_site_label_3
_geom_angle
_geom_angle_site_symmetry_1
_geom_angle_site_symmetry_3
_geom_angle_publ_flag
N1 O2 C13 111.60(16) . . ?
C12 O3 H3 109.5 . . ?
O2 N1 C12 118.13(14) . . ?
C1 N1 O2 119.12(15) . . ?
C1 N1 C12 114.56(15) . . ?
O1 C1 N1 125.90(18) . . ?
O1 C1 C2 129.53(18) . . ?
N1 C1 C2 104.56(16) . . ?
C3 C2 C1 127.74(19) . . ?
C11 C2 C1 109.56(16) . . ?
C11 C2 C3 122.70(19) . . ?
C2 C3 H3A 121.1 . . ?
C4 C3 C2 117.7(2) . . ?
C4 C3 H3A 121.1 . . ?
C3 C4 H4 119.2 . . ?
C3 C4 C5 121.6(2) . . ?
C5 C4 H4 119.2 . . ?
C4 C5 C10 120.42(19) . . ?
C6 C5 C4 121.9(2) . . ?
C6 C5 C10 117.7(2) . . ?
C5 C6 H6 119.4 . . ?
C7 C6 C5 121.2(3) . . ?
C7 C6 H6 119.4 . . ?
C6 C7 H7 119.6 . . ?
C6 C7 C8 120.8(2) . . ?
C8 C7 H7 119.6 . . ?
C7 C8 H8 119.9 . . ?
C9 C8 C7 120.2(3) . . ?
C9 C8 H8 119.9 . . ?
C8 C9 H9 119.8 . . ?
C8 C9 C10 120.4(2) . . ?
C10 C9 H9 119.8 . . ?
C9 C10 C5 119.63(19) . . ?
C11 C10 C5 115.95(19) . . ?
C11 C10 C9 124.41(19) . . ?
C2 C11 C10 121.49(17) . . ?
C2 C11 C12 110.10(16) . . ?
C10 C11 C12 128.37(18) . . ?
O3 C12 N1 111.17(15) . . ?
O3 C12 C11 111.00(14) . . ?
O3 C12 C14 109.98(16) . . ?
N1 C12 C11 100.07(15) . . ?
N1 C12 C14 110.44(15) . . ?
C11 C12 C14 113.86(15) . . ?
O2 C13 H13A 109.5 . . ?
O2 C13 H13B 109.5 . . ?
O2 C13 H13C 109.5 . . ?
H13A C13 H13B 109.5 . . ?
H13A C13 H13C 109.5 . . ?
H13B C13 H13C 109.5 . . ?
O4 C14 C12 117.13(19) . . ?
O4 C14 C15 121.59(18) . . ?
C15 C14 C12 121.08(17) . . ?
C16 C15 C14 125.01(19) . . ?
C16 C15 C20 118.7(2) . . ?
C20 C15 C14 116.3(2) . . ?
C15 C16 H16 119.9 . . ?
C15 C16 C17 120.2(2) . . ?
C17 C16 H16 119.9 . . ?
C16 C17 H17 119.9 . . ?
C18 C17 C16 120.1(3) . . ?
C18 C17 H17 119.9 . . ?
C17 C18 H18 119.8 . . ?
C19 C18 C17 120.3(3) . . ?
C19 C18 H18 119.8 . . ?
C18 C19 H19 119.9 . . ?
C18 C19 C20 120.3(2) . . ?
C20 C19 H19 119.9 . . ?
C15 C20 H20 119.8 . . ?
C19 C20 C15 120.4(3) . . ?
C19 C20 H20 119.8 . . ?

loop_
_geom_bond_atom_site_label_1
_geom_bond_atom_site_label_2
_geom_bond_distance
_geom_bond_site_symmetry_2
_geom_bond_publ_flag
O1 C1 1.213(2) . ?
O2 N1 1.3901(19) . ?
O2 C13 1.420(3) . ?
O3 H3 0.8200 . ?
O3 C12 1.396(2) . ?
O4 C14 1.211(2) . ?
N1 C1 1.369(2) . ?
N1 C12 1.460(2) . ?
C1 C2 1.473(3) . ?
C2 C3 1.398(3) . ?
C2 C11 1.362(3) . ?
C3 H3A 0.9300 . ?
C3 C4 1.353(3) . ?
C4 H4 0.9300 . ?
C4 C5 1.418(3) . ?
C5 C6 1.408(3) . ?
C5 C10 1.430(3) . ?
C6 H6 0.9300 . ?
C6 C7 1.360(4) . ?
C7 H7 0.9300 . ?
C7 C8 1.403(4) . ?
C8 H8 0.9300 . ?
C8 C9 1.359(3) . ?
C9 H9 0.9300 . ?
C9 C10 1.412(3) . ?
C10 C11 1.406(3) . ?
C11 C12 1.519(3) . ?
C12 C14 1.546(3) . ?
C13 H13A 0.9600 . ?
C13 H13B 0.9600 . ?
C13 H13C 0.9600 . ?
C14 C15 1.480(3) . ?
C15 C16 1.378(3) . ?
C15 C20 1.383(3) . ?
C16 H16 0.9300 . ?
C16 C17 1.381(3) . ?
C17 H17 0.9300 . ?
C17 C18 1.360(4) . ?
C18 H18 0.9300 . ?
C18 C19 1.357(4) . ?
C19 H19 0.9300 . ?
C19 C20 1.372(4) . ?
C20 H20 0.9300 . ?

loop_
_geom_hbond_atom_site_label_D
_geom_hbond_atom_site_label_H
_geom_hbond_atom_site_label_A
_geom_hbond_distance_DH
_geom_hbond_distance_HA
_geom_hbond_distance_DA
_geom_hbond_angle_DHA
_geom_hbond_site_symmetry_A
_geom_hbond_publ_flag
O3 H3 O1 0.82 2.17 2.862(2) 142.6 1_545 yes

loop_
_geom_torsion_atom_site_label_1
_geom_torsion_atom_site_label_2
_geom_torsion_atom_site_label_3
_geom_torsion_atom_site_label_4
_geom_torsion
_geom_torsion_site_symmetry_1
_geom_torsion_site_symmetry_2
_geom_torsion_site_symmetry_3
_geom_torsion_site_symmetry_4
_geom_torsion_publ_flag
O1 C1 C2 C3 11.0(3) . . . . ?
O1 C1 C2 C11 -168.98(19) . . . . ?
O2 N1 C1 O1 19.7(3) . . . . ?
O2 N1 C1 C2 -159.16(14) . . . . ?
O2 N1 C12 O3 -86.36(18) . . . . ?
O2 N1 C12 C11 156.31(14) . . . . ?
O2 N1 C12 C14 36.0(2) . . . . ?
O3 C12 C14 O4 3.1(3) . . . . ?
O3 C12 C14 C15 -171.83(17) . . . . ?
O4 C14 C15 C16 135.2(2) . . . . ?
O4 C14 C15 C20 -43.3(3) . . . . ?
N1 C1 C2 C3 -170.19(18) . . . . ?
N1 C1 C2 C11 9.85(19) . . . . ?
N1 C12 C14 O4 -119.9(2) . . . . ?
N1 C12 C14 C15 65.1(2) . . . . ?
C1 N1 C12 O3 125.32(16) . . . . ?
C1 N1 C12 C11 7.99(19) . . . . ?
C1 N1 C12 C14 -112.32(18) . . . . ?
C1 C2 C3 C4 -179.19(18) . . . . ?
C1 C2 C11 C10 176.91(15) . . . . ?
C1 C2 C11 C12 -5.2(2) . . . . ?
C2 C3 C4 C5 1.6(3) . . . . ?
C2 C11 C12 O3 -118.67(17) . . . . ?
C2 C11 C12 N1 -1.21(18) . . . . ?
C2 C11 C12 C14 116.59(18) . . . . ?
C3 C2 C11 C10 -3.1(3) . . . . ?
C3 C2 C11 C12 174.82(16) . . . . ?
C3 C4 C5 C6 177.5(2) . . . . ?
C3 C4 C5 C10 -1.8(3) . . . . ?
C4 C5 C6 C7 -177.8(2) . . . . ?
C4 C5 C10 C9 178.58(18) . . . . ?
C4 C5 C10 C11 -0.4(3) . . . . ?
C5 C6 C7 C8 -0.8(4) . . . . ?
C5 C10 C11 C2 2.7(2) . . . . ?
C5 C10 C11 C12 -174.71(17) . . . . ?
C6 C5 C10 C9 -0.7(3) . . . . ?
C6 C5 C10 C11 -179.69(18) . . . . ?
C6 C7 C8 C9 -0.7(4) . . . . ?
C7 C8 C9 C10 1.4(3) . . . . ?
C8 C9 C10 C5 -0.7(3) . . . . ?
C8 C9 C10 C11 178.16(19) . . . . ?
C9 C10 C11 C2 -176.20(18) . . . . ?
C9 C10 C11 C12 6.3(3) . . . . ?
C10 C5 C6 C7 1.5(3) . . . . ?
C10 C11 C12 O3 59.0(2) . . . . ?
C10 C11 C12 N1 176.47(17) . . . . ?
C10 C11 C12 C14 -65.7(2) . . . . ?
C11 C2 C3 C4 0.8(3) . . . . ?
C11 C12 C14 O4 128.4(2) . . . . ?
C11 C12 C14 C15 -46.5(2) . . . . ?
C12 N1 C1 O1 167.72(18) . . . . ?
C12 N1 C1 C2 -11.2(2) . . . . ?
C12 C14 C15 C16 -50.1(3) . . . . ?
C12 C14 C15 C20 131.4(2) . . . . ?
C13 O2 N1 C1 -110.1(2) . . . . ?
C13 O2 N1 C12 103.1(2) . . . . ?
C14 C15 C16 C17 -176.9(2) . . . . ?
C14 C15 C20 C19 179.5(2) . . . . ?
C15 C16 C17 C18 -2.1(4) . . . . ?
C16 C15 C20 C19 0.9(3) . . . . ?
C16 C17 C18 C19 0.1(4) . . . . ?
C17 C18 C19 C20 2.5(4) . . . . ?
C18 C19 C20 C15 -3.0(4) . . . . ?
C20 C15 C16 C17 1.6(3) . . . . ?
